data_4300916
loop_
_publ_author_name
'Dohyun Moon'
'Myoung Soo Lah'

_publ_contact_author
; 

     Myoung Soo Lah

     Department of Chemistry

     College of Science and Technology, Hanyang University

     1271 Sa-1-dong, Ansan, Kyunggi-do 426-791, Korea

;
_publ_contact_author_email mslah@hanyang.ac.kr
_publ_contact_author_fax '82 (31) 407 3863'
_publ_contact_author_phone '82 (31) 400 5496'
_publ_section_title
;

Size and Shape Selectivity of Host Networks Built Based on Tunable

Secondary Building Units

;
_journal_name_full 'Inorganic Chemistry'
_journal_page_first 1934
_journal_page_last 1940
_journal_paper_doi 10.1021/ic0486872
_journal_volume 44
_journal_year 2005
_chemical_formula_sum 'C42 H40 Mn3 N9 O10'
_chemical_formula_weight 995.65
_chemical_name_systematic
; 

 ? 

;
_space_group_IT_number 88
_symmetry_cell_setting tetragonal
_symmetry_space_group_name_Hall '-I 4ad'
_symmetry_space_group_name_H-M 'I 41/a :2'
_atom_sites_solution_hydrogens geom
_atom_sites_solution_primary direct
_atom_sites_solution_secondary difmap
_audit_creation_method SHELXL-97
_cell_angle_alpha 90.00
_cell_angle_beta 90.00
_cell_angle_gamma 90.00
_cell_formula_units_Z 16
_cell_length_a 39.852(4)
_cell_length_b 39.852(4)
_cell_length_c 17.749(2)
_cell_measurement_reflns_used 1024
_cell_measurement_temperature 173(2)
_cell_measurement_theta_max 28.30
_cell_measurement_theta_min 1.02
_cell_volume 28189(5)
_computing_cell_refinement 'Bruker SAINT'
_computing_data_collection 'Bruker SMART'
_computing_data_reduction 'Bruker SAINT'
_computing_molecular_graphics ORTEP3
_computing_publication_material WinGX
_computing_structure_refinement 'Bruker SHELXTL'
_computing_structure_solution 'Bruker SHELXTL'
_diffrn_ambient_temperature 173(2)
_diffrn_measured_fraction_theta_full 0.981
_diffrn_measured_fraction_theta_max 0.981
_diffrn_measurement_device_type 'CCD area detector'
_diffrn_measurement_method 'phi and omega scans'
_diffrn_radiation_monochromator graphite
_diffrn_radiation_source 'fine-focus sealed tube'
_diffrn_radiation_type MoK\a
_diffrn_radiation_wavelength 0.71073
_diffrn_reflns_av_R_equivalents 0.1275
_diffrn_reflns_av_sigmaI/netI 0.1321
_diffrn_reflns_limit_h_max 52
_diffrn_reflns_limit_h_min -33
_diffrn_reflns_limit_k_max 53
_diffrn_reflns_limit_k_min -52
_diffrn_reflns_limit_l_max 23
_diffrn_reflns_limit_l_min -23
_diffrn_reflns_number 87546
_diffrn_reflns_theta_full 28.30
_diffrn_reflns_theta_max 28.30
_diffrn_reflns_theta_min 1.02
_diffrn_standards_decay_% <2.0
_exptl_absorpt_coefficient_mu 0.572
_exptl_absorpt_correction_T_max 0.8798
_exptl_absorpt_correction_T_min 0.7147
_exptl_absorpt_correction_type multi-scan
_exptl_absorpt_process_details 'Bruker SADABS'
_exptl_crystal_colour 'dark brown'
_exptl_crystal_density_diffrn 0.938
_exptl_crystal_density_method 'not measured'
_exptl_crystal_description prism
_exptl_crystal_F_000 8160
_exptl_crystal_size_max 0.63
_exptl_crystal_size_mid 0.40
_exptl_crystal_size_min 0.23
_refine_diff_density_max 0.260
_refine_diff_density_min -0.238
_refine_diff_density_rms 0.048
_refine_ls_extinction_method none
_refine_ls_goodness_of_fit_ref 0.751
_refine_ls_hydrogen_treatment mixed
_refine_ls_matrix_type full
_refine_ls_number_parameters 582
_refine_ls_number_reflns 17189
_refine_ls_number_restraints 1
_refine_ls_restrained_S_all 0.751
_refine_ls_R_factor_all 0.1366
_refine_ls_R_factor_gt 0.0507
_refine_ls_shift/su_max 1.310
_refine_ls_shift/su_mean 0.044
_refine_ls_structure_factor_coef Fsqd
_refine_ls_weighting_details 'calc w=1/[\s^2^(Fo^2^)+(0.0520P)^2^+0.0000P] where P=(Fo^2^+2Fc^2^)/3'
_refine_ls_weighting_scheme calc
_refine_ls_wR_factor_gt 0.1054
_refine_ls_wR_factor_ref 0.1208
_reflns_number_gt 6578
_reflns_number_total 17189
_reflns_threshold_expression >2sigma(I)
_cod_data_source_file ic0486872si20040917_062524_03.cif
_cod_data_source_block complex4
_cod_depositor_comments
;
The following automatic conversions were performed:
'_symmetry_cell_setting' value 'Tetragonal' changed to 'tetragonal'
according to '/home/saulius/struct/CIF-dictionaries/cif_core.dic'
dictionary named 'cif_core.dic' version 2.4.1 from
2010-06-29.

'_exptl_absorpt_correction_type' value 'Multi-scan' changed
to 'multi-scan' according to
'/home/saulius/struct/CIF-dictionaries/cif_core.dic' dictionary named
'cif_core.dic' version 2.4.1 from 2010-06-29.

Automatic conversion script
Id: cif_fix_enum 1527 2010-12-29 10:47:43Z saulius 
;
_cod_original_cell_volume 28188(5)
_cod_original_sg_symbol_H-M 'I 41/a'
_cod_database_code 4300916

loop_
_symmetry_equiv_pos_as_xyz
'x, y, z'
'-x+1/2, -y, z+1/2'
'-y+3/4, x+1/4, z+1/4'
'y+3/4, -x+3/4, z+3/4'
'x+1/2, y+1/2, z+1/2'
'-x+1, -y+1/2, z+1'
'-y+5/4, x+3/4, z+3/4'
'y+5/4, -x+5/4, z+5/4'
'-x, -y, -z'
'x-1/2, y, -z-1/2'
'y-3/4, -x-1/4, -z-1/4'
'-y-3/4, x-3/4, -z-3/4'
'-x+1/2, -y+1/2, -z+1/2'
'x, y+1/2, -z'
'y-1/4, -x+1/4, -z+1/4'
'-y-1/4, x-1/4, -z-1/4'

loop_
_atom_site_label
_atom_site_type_symbol
_atom_site_fract_x
_atom_site_fract_y
_atom_site_fract_z
_atom_site_U_iso_or_equiv
_atom_site_adp_type
_atom_site_occupancy
_atom_site_symmetry_multiplicity
_atom_site_calc_flag
_atom_site_refinement_flags
_atom_site_disorder_assembly
_atom_site_disorder_group
Mn1A Mn 1.077079(11) 0.043359(11) 0.16736(3) 0.06065(15) Uani 1 1 d . . .
O1A O 1.09929(5) 0.01382(6) 0.23098(15) 0.0781(7) Uani 1 1 d . . .
O2A O 1.00037(5) 0.02194(6) 0.31686(11) 0.0699(6) Uani 1 1 d . . .
O3A O 1.04745(5) 0.07064(4) 0.10825(11) 0.0619(6) Uani 1 1 d . . .
O4A O 1.08857(7) 0.08743(8) 0.2393(2) 0.1204(12) Uani 1 1 d . . .
N1A N 1.03576(5) 0.03628(6) 0.22209(14) 0.0519(6) Uani 1 1 d . . .
N2A N 1.00755(5) 0.05250(6) 0.19026(13) 0.0511(6) Uani 1 1 d . . .
N3A N 1.10579(14) 0.14123(16) 0.2784(3) 0.1504(19) Uani 1 1 d D . .
C1A C 1.08827(10) -0.00154(10) 0.2913(3) 0.0892(12) Uani 1 1 d . . .
C2A C 1.11153(12) -0.02251(12) 0.3328(3) 0.1209(16) Uani 1 1 d . . .
H2A H 1.1333 -0.0257 0.3124 0.145 Uiso 1 1 calc R . .
C3A C 1.10414(15) -0.03744(16) 0.3973(4) 0.155(2) Uani 1 1 d . . .
H3A H 1.1197 -0.0520 0.4214 0.186 Uiso 1 1 calc R . .
C4A C 1.07286(16) -0.03110(16) 0.4287(3) 0.155(2) Uani 1 1 d . . .
H4A H 1.0678 -0.0393 0.4776 0.186 Uiso 1 1 calc R . .
C5A C 1.04946(11) -0.01325(13) 0.3902(3) 0.1213(17) Uani 1 1 d . . .
H5A H 1.0274 -0.0118 0.4100 0.146 Uiso 1 1 calc R . .
C6A C 1.05657(9) 0.00272(9) 0.3240(2) 0.0763(10) Uani 1 1 d . . .
C7A C 1.02987(8) 0.02138(8) 0.28650(19) 0.0590(8) Uani 1 1 d . . .
C8A C 1.01627(8) 0.06966(7) 0.13159(19) 0.0525(8) Uani 1 1 d . . .
C9A C 0.99039(8) 0.08932(7) 0.08809(18) 0.0695(9) Uani 1 1 d . . .
H9A1 H 0.9920 0.0836 0.0345 0.104 Uiso 1 1 calc R . .
H9A2 H 0.9945 0.1134 0.0948 0.104 Uiso 1 1 calc R . .
H9A3 H 0.9679 0.0837 0.1068 0.104 Uiso 1 1 calc R . .
C10A C 1.0939(5) 0.1155(5) 0.2243(12) 0.532(13) Uani 1 1 d . . .
H10A H 1.0903 0.1224 0.1736 0.638 Uiso 1 1 calc R . .
C11A C 1.1154(3) 0.1327(2) 0.3601(5) 0.310(6) Uani 1 1 d D . .
H11A H 1.1390 0.1257 0.3619 0.464 Uiso 1 1 calc R . .
H11B H 1.1012 0.1143 0.3784 0.464 Uiso 1 1 calc R . .
H11C H 1.1122 0.1525 0.3920 0.464 Uiso 1 1 calc R . .
C12A C 1.1177(2) 0.17065(18) 0.2492(4) 0.213(4) Uani 1 1 d . . .
H12A H 1.1412 0.1678 0.2347 0.320 Uiso 1 1 calc R . .
H12B H 1.1159 0.1884 0.2872 0.320 Uiso 1 1 calc R . .
H12C H 1.1045 0.1768 0.2047 0.320 Uiso 1 1 calc R . .
Mn1B Mn 0.961562(11) 0.034763(12) 0.25363(3) 0.05791(14) Uani 1 1 d . . .
O1B O 0.95323(5) 0.07658(6) 0.29547(12) 0.0712(6) Uani 1 1 d . . .
O2B O 0.88524(5) 0.06626(4) 0.11196(11) 0.0535(5) Uani 1 1 d . . .
O3B O 0.96426(5) -0.00766(5) 0.20187(11) 0.0596(5) Uani 1 1 d . . .
N1B N 0.92474(6) 0.03981(6) 0.18378(13) 0.0521(6) Uani 1 1 d . . .
N2B N 0.91988(6) 0.01269(6) 0.13596(15) 0.0664(7) Uani 1 1 d . . .
N3B N 0.93028(7) 0.00879(8) 0.34372(17) 0.0815(9) Uani 1 1 d . . .
C1B C 0.92960(9) 0.09945(9) 0.2785(2) 0.0757(10) Uani 1 1 d . . .
C2B C 0.92744(10) 0.12809(11) 0.3236(2) 0.0976(13) Uani 1 1 d . . .
H2B H 0.9426 0.1308 0.3644 0.117 Uiso 1 1 calc R . .
C3B C 0.90390(13) 0.15240(11) 0.3103(3) 0.1146(15) Uani 1 1 d . . .
H3B H 0.9036 0.1719 0.3410 0.137 Uiso 1 1 calc R . .
C4B C 0.88061(10) 0.14926(9) 0.2533(2) 0.0974(13) Uani 1 1 d . . .
H4B H 0.8638 0.1658 0.2453 0.117 Uiso 1 1 calc R . .
C5B C 0.88286(9) 0.12055(8) 0.2077(2) 0.0735(10) Uani 1 1 d . . .
H5B H 0.8673 0.1180 0.1676 0.088 Uiso 1 1 calc R . .
C6B C 0.90633(7) 0.09625(7) 0.21822(18) 0.0559(8) Uani 1 1 d . . .
C7B C 0.90549(7) 0.06642(8) 0.16763(18) 0.0541(8) Uani 1 1 d . . .
C8B C 0.94073(8) -0.01124(8) 0.15187(19) 0.0678(9) Uani 1 1 d . . .
C9B C 0.93864(10) -0.04424(8) 0.1096(2) 0.0998(13) Uani 1 1 d . . .
H9B1 H 0.9461 -0.0625 0.1426 0.150 Uiso 1 1 calc R . .
H9B2 H 0.9531 -0.0433 0.0650 0.150 Uiso 1 1 calc R . .
H9B3 H 0.9154 -0.0482 0.0940 0.150 Uiso 1 1 calc R . .
C10B C 0.94100(10) -0.02020(13) 0.3704(3) 0.1218(17) Uani 1 1 d . . .
H10B H 0.9621 -0.0287 0.3543 0.146 Uiso 1 1 calc R . .
C11B C 0.92091(14) -0.03947(17) 0.4244(3) 0.192(3) Uani 1 1 d . . .
H11D H 0.9297 -0.0592 0.4470 0.230 Uiso 1 1 calc R . .
C12B C 0.88997(14) -0.02874(17) 0.4416(3) 0.156(2) Uani 1 1 d . . .
C13B C 0.87942(10) -0.00126(15) 0.4099(3) 0.1304(19) Uani 1 1 d . . .
H13B H 0.8572 0.0061 0.4202 0.157 Uiso 1 1 calc R . .
C14B C 0.89950(9) 0.01820(11) 0.3609(2) 0.0953(13) Uani 1 1 d . . .
H14B H 0.8907 0.0383 0.3400 0.114 Uiso 1 1 calc R . .
C15B C 0.8673(2) -0.0523(4) 0.4878(5) 0.369(8) Uani 1 1 d . . .
H15A H 0.8438 -0.0488 0.4717 0.443 Uiso 1 1 calc R . .
H15B H 0.8733 -0.0758 0.4755 0.443 Uiso 1 1 calc R . .
Mn1C Mn 0.886802(10) 0.028296(10) 0.03967(3) 0.04918(13) Uani 1 1 d . . .
O1C O 0.84889(4) 0.00753(5) 0.07567(11) 0.0576(5) Uani 1 1 d . . .
O2C O 0.88227(4) -0.05260(5) -0.10765(12) 0.0638(6) Uani 1 1 d . . .
O3C O 0.92781(5) 0.04325(5) -0.00546(13) 0.0775(7) Uani 1 1 d . . .
N1C N 0.89344(5) -0.00757(5) -0.03408(13) 0.0486(6) Uani 1 1 d . . .
N2C N 0.92335(6) -0.00474(6) -0.07542(14) 0.0608(7) Uani 1 1 d . . .
N3C N 0.85721(8) 0.05868(7) -0.04469(17) 0.0847(9) Uani 1 1 d . . .
C1C C 0.83077(7) -0.01763(7) 0.04565(17) 0.0516(7) Uani 1 1 d . . .
C2C C 0.80007(8) -0.02458(8) 0.07779(18) 0.0649(9) Uani 1 1 d . . .
H2C H 0.7930 -0.0118 0.1201 0.078 Uiso 1 1 calc R . .
C3C C 0.77974(8) -0.04894(9) 0.05111(19) 0.0720(10) Uani 1 1 d . . .
H3C H 0.7586 -0.0528 0.0743 0.086 Uiso 1 1 calc R . .
C4C C 0.78949(7) -0.06861(8) -0.01046(17) 0.0560(8) Uani 1 1 d . . .
H4C H 0.7752 -0.0858 -0.0292 0.067 Uiso 1 1 calc R . .
C5C C 0.82001(6) -0.06263(7) -0.04300(17) 0.0498(7) Uani 1 1 d . . .
H5C H 0.8270 -0.0759 -0.0846 0.060 Uiso 1 1 calc R . .
C6C C 0.84133(6) -0.03709(6) -0.01598(15) 0.0424(7) Uani 1 1 d . . .
C7C C 0.87358(7) -0.03241(7) -0.05398(17) 0.0481(7) Uani 1 1 d . . .
C8C C 0.93885(8) 0.02198(9) -0.0562(2) 0.0823(11) Uani 1 1 d . . .
C9C C 0.97391(10) 0.03077(11) -0.0878(3) 0.1304(19) Uani 1 1 d . . .
H9C1 H 0.9802 0.0143 -0.1262 0.196 Uiso 1 1 calc R . .
H9C2 H 0.9904 0.0304 -0.0469 0.196 Uiso 1 1 calc R . .
H9C3 H 0.9733 0.0532 -0.1105 0.196 Uiso 1 1 calc R . .
C10C C 0.83015(10) 0.07672(9) -0.02447(19) 0.0818(11) Uani 1 1 d . . .
H10C H 0.8239 0.0768 0.0272 0.098 Uiso 1 1 calc R . .
C11C C 0.81138(14) 0.09471(12) -0.0729(2) 0.146(2) Uani 1 1 d . . .
H11E H 0.7909 0.1049 -0.0577 0.176 Uiso 1 1 calc R . .
C12C C 0.82320(19) 0.09756(16) -0.1446(3) 0.201(4) Uani 1 1 d . . .
C13C C 0.85288(17) 0.08127(15) -0.1669(3) 0.181(3) Uani 1 1 d . . .
H13C H 0.8635 0.0857 -0.2137 0.217 Uiso 1 1 calc R . .
C14C C 0.86527(15) 0.05871(14) -0.1165(3) 0.179(3) Uani 1 1 d . . .
H14C H 0.8805 0.0421 -0.1342 0.215 Uiso 1 1 calc R . .
C15C C 0.7992(3) 0.1186(3) -0.2031(3) 0.405(10) Uani 1 1 d . . .
H15C H 0.7758 0.1119 -0.1923 0.486 Uiso 1 1 calc R . .
H15D H 0.8012 0.1425 -0.1891 0.486 Uiso 1 1 calc R . .

loop_
_atom_site_aniso_label
_atom_site_aniso_U_11
_atom_site_aniso_U_22
_atom_site_aniso_U_33
_atom_site_aniso_U_23
_atom_site_aniso_U_13
_atom_site_aniso_U_12
Mn1A 0.0435(3) 0.0590(3) 0.0794(4) -0.0198(3) 0.0099(3) -0.0085(2)
O1A 0.0452(13) 0.0930(18) 0.0961(19) -0.0058(15) 0.0010(13) -0.0033(12)
O2A 0.0566(13) 0.1078(18) 0.0452(13) -0.0040(12) 0.0003(11) -0.0074(12)
O3A 0.0646(14) 0.0469(12) 0.0742(15) -0.0013(10) 0.0212(12) -0.0090(10)
O4A 0.0773(17) 0.115(2) 0.169(3) -0.079(2) 0.0301(19) -0.0278(17)
N1A 0.0413(14) 0.0617(16) 0.0526(16) -0.0046(13) -0.0057(12) -0.0101(12)
N2A 0.0437(14) 0.0613(16) 0.0483(15) -0.0020(13) 0.0018(12) -0.0016(12)
N3A 0.156(4) 0.141(4) 0.155(5) -0.064(4) 0.001(4) 0.005(4)
C1A 0.056(2) 0.099(3) 0.113(3) -0.015(3) -0.033(3) -0.002(2)
C2A 0.088(3) 0.121(4) 0.154(5) 0.008(4) -0.043(3) 0.014(3)
C3A 0.101(4) 0.196(6) 0.168(6) 0.079(5) -0.042(4) -0.007(4)
C4A 0.131(5) 0.218(6) 0.116(4) 0.062(4) -0.051(4) -0.015(5)
C5A 0.078(3) 0.195(5) 0.091(3) 0.042(3) -0.027(3) -0.006(3)
C6A 0.060(2) 0.102(3) 0.066(2) 0.009(2) -0.026(2) -0.015(2)
C7A 0.0484(19) 0.080(2) 0.049(2) -0.0086(18) -0.0069(17) -0.0108(17)
C8A 0.0514(19) 0.0421(17) 0.064(2) -0.0152(16) 0.0019(17) -0.0040(15)
C9A 0.077(2) 0.0542(19) 0.077(2) 0.0085(18) 0.0050(19) -0.0083(18)
C10A 0.42(2) 0.55(3) 0.62(3) 0.06(3) 0.17(2) -0.07(2)
C11A 0.426(16) 0.278(11) 0.224(10) 0.000(9) -0.050(11) -0.052(10)
C12A 0.266(9) 0.117(5) 0.256(9) -0.045(5) 0.034(7) -0.023(6)
Mn1B 0.0436(3) 0.0779(3) 0.0523(3) -0.0076(3) 0.0032(2) -0.0059(2)
O1B 0.0601(14) 0.0896(16) 0.0639(15) -0.0226(13) -0.0023(12) -0.0018(13)
O2B 0.0474(11) 0.0476(11) 0.0656(13) -0.0097(10) -0.0078(11) 0.0054(9)
O3B 0.0435(11) 0.0724(14) 0.0627(13) -0.0048(11) -0.0081(11) 0.0023(10)
N1B 0.0481(14) 0.0517(15) 0.0563(16) -0.0149(13) 0.0008(12) 0.0022(12)
N2B 0.0561(16) 0.0577(16) 0.086(2) -0.0231(15) -0.0182(15) 0.0086(14)
N3B 0.0540(18) 0.106(2) 0.084(2) 0.0184(19) 0.0139(16) 0.0019(17)
C1B 0.068(2) 0.081(3) 0.078(3) -0.029(2) 0.007(2) -0.010(2)
C2B 0.101(3) 0.100(3) 0.092(3) -0.053(3) -0.012(2) 0.017(3)
C3B 0.144(4) 0.097(3) 0.103(4) -0.051(3) -0.009(3) 0.007(3)
C4B 0.097(3) 0.074(3) 0.121(3) -0.044(3) -0.010(3) 0.016(2)
C5B 0.073(2) 0.065(2) 0.083(3) -0.022(2) 0.004(2) -0.0170(19)
C6B 0.0484(18) 0.0502(18) 0.069(2) -0.0139(17) 0.0032(17) 0.0037(15)
C7B 0.0410(17) 0.064(2) 0.057(2) -0.0082(17) 0.0055(16) -0.0170(16)
C8B 0.055(2) 0.064(2) 0.084(3) -0.0146(19) -0.0147(19) 0.0001(18)
C9B 0.099(3) 0.067(2) 0.134(4) -0.029(2) -0.046(3) 0.017(2)
C10B 0.072(3) 0.142(4) 0.151(4) 0.054(4) 0.038(3) 0.013(3)
C11B 0.105(4) 0.268(7) 0.203(6) 0.158(6) 0.039(4) 0.003(5)
C12B 0.091(4) 0.227(6) 0.149(5) 0.108(5) 0.049(3) 0.004(4)
C13B 0.071(3) 0.212(6) 0.109(4) 0.073(4) 0.034(3) 0.023(3)
C14B 0.068(2) 0.144(4) 0.074(3) 0.031(3) 0.016(2) 0.004(3)
C15B 0.183(7) 0.72(2) 0.202(9) 0.141(12) 0.106(7) -0.110(10)
Mn1C 0.0413(2) 0.0448(3) 0.0615(3) -0.0081(2) 0.0007(2) -0.0008(2)
O1C 0.0509(11) 0.0638(13) 0.0580(13) -0.0197(11) 0.0048(10) -0.0114(10)
O2C 0.0456(11) 0.0579(12) 0.0879(16) -0.0280(12) 0.0180(11) -0.0141(10)
O3C 0.0673(14) 0.0573(13) 0.1080(18) -0.0326(13) 0.0324(13) -0.0219(11)
N1C 0.0348(12) 0.0477(14) 0.0632(16) -0.0071(12) -0.0001(12) -0.0031(11)
N2C 0.0476(14) 0.0472(14) 0.0877(19) -0.0254(14) 0.0180(14) -0.0152(12)
N3C 0.119(2) 0.079(2) 0.0564(19) -0.0106(16) -0.0028(18) 0.0501(19)
C1C 0.0490(18) 0.0502(18) 0.0557(19) -0.0051(16) -0.0039(16) -0.0015(15)
C2C 0.0537(19) 0.075(2) 0.066(2) -0.0167(18) 0.0168(17) -0.0203(17)
C3C 0.0492(19) 0.093(3) 0.074(2) -0.006(2) 0.0156(18) -0.0191(19)
C4C 0.0458(17) 0.064(2) 0.058(2) -0.0066(17) 0.0037(15) -0.0153(15)
C5C 0.0415(16) 0.0462(16) 0.062(2) -0.0002(15) -0.0028(15) -0.0032(14)
C6C 0.0365(15) 0.0404(15) 0.0503(19) -0.0013(13) -0.0001(13) -0.0034(13)
C7C 0.0446(17) 0.0416(16) 0.058(2) -0.0014(15) 0.0000(15) -0.0002(14)
C8C 0.063(2) 0.070(2) 0.113(3) -0.034(2) 0.038(2) -0.0175(19)
C9C 0.100(3) 0.124(3) 0.168(4) -0.077(3) 0.086(3) -0.046(3)
C10C 0.109(3) 0.085(3) 0.051(2) -0.007(2) -0.006(2) 0.036(2)
C11C 0.229(6) 0.152(4) 0.058(3) -0.015(3) -0.020(3) 0.144(4)
C12C 0.301(8) 0.227(6) 0.075(4) 0.009(4) -0.005(4) 0.207(7)
C13C 0.279(7) 0.187(5) 0.075(3) 0.019(4) 0.020(4) 0.146(6)
C14C 0.267(7) 0.205(6) 0.065(3) 0.043(3) 0.037(4) 0.175(5)
C15C 0.574(17) 0.561(18) 0.079(4) 0.080(7) 0.085(8) 0.482(16)

loop_
_atom_type_symbol
_atom_type_description
_atom_type_scat_dispersion_real
_atom_type_scat_dispersion_imag
_atom_type_scat_source
C C 0.0033 0.0016 'International Tables Vol C Tables 4.2.6.8 and 6.1.1.4'
H H 0.0000 0.0000 'International Tables Vol C Tables 4.2.6.8 and 6.1.1.4'
N N 0.0061 0.0033 'International Tables Vol C Tables 4.2.6.8 and 6.1.1.4'
O O 0.0106 0.0060 'International Tables Vol C Tables 4.2.6.8 and 6.1.1.4'
Mn Mn 0.3368 0.7283 'International Tables Vol C Tables 4.2.6.8 and 6.1.1.4'

loop_
_geom_angle_atom_site_label_1
_geom_angle_atom_site_label_2
_geom_angle_atom_site_label_3
_geom_angle
_geom_angle_site_symmetry_1
_geom_angle_site_symmetry_3
_geom_angle_publ_flag
O1A Mn1A O3A 170.47(9) . . ?
O1A Mn1A N1A 90.45(11) . . ?
O3A Mn1A N1A 80.39(9) . . ?
O1A Mn1A O2C 93.09(10) . 9_755 ?
O3A Mn1A O2C 96.09(9) . 9_755 ?
N1A Mn1A O2C 176.46(10) . 9_755 ?
O1A Mn1A O4A 93.07(12) . . ?
O3A Mn1A O4A 89.61(11) . . ?
N1A Mn1A O4A 90.12(10) . . ?
O2C Mn1A O4A 89.54(10) 9_755 . ?
O1A Mn1A N2C 90.63(10) . 9_755 ?
O3A Mn1A N2C 89.22(9) . 9_755 ?
N1A Mn1A N2C 105.01(9) . 9_755 ?
O2C Mn1A N2C 75.13(8) 9_755 9_755 ?
O4A Mn1A N2C 164.41(10) . 9_755 ?
C1A O1A Mn1A 129.4(2) . . ?
C7A O2A Mn1B 118.61(19) . . ?
C8A O3A Mn1A 113.21(19) . . ?
C10A O4A Mn1A 131.5(13) . . ?
C7A N1A N2A 114.4(2) . . ?
C7A N1A Mn1A 131.1(2) . . ?
N2A N1A Mn1A 114.19(18) . . ?
C8A N2A N1A 110.5(2) . . ?
C8A N2A Mn1B 141.5(2) . . ?
N1A N2A Mn1B 107.61(17) . . ?
C12A N3A C10A 117.2(9) . . ?
C12A N3A C11A 117.5(6) . . ?
C10A N3A C11A 122.5(10) . . ?
O1A C1A C6A 125.8(4) . . ?
O1A C1A C2A 118.1(4) . . ?
C6A C1A C2A 115.9(4) . . ?
C3A C2A C1A 123.8(5) . . ?
C2A C3A C4A 117.7(6) . . ?
C5A C4A C3A 120.8(5) . . ?
C4A C5A C6A 122.3(5) . . ?
C5A C6A C1A 119.2(4) . . ?
C5A C6A C7A 118.6(4) . . ?
C1A C6A C7A 122.1(3) . . ?
O2A C7A N1A 121.2(3) . . ?
O2A C7A C6A 118.8(3) . . ?
N1A C7A C6A 119.9(3) . . ?
N2A C8A O3A 121.7(3) . . ?
N2A C8A C9A 120.2(3) . . ?
O3A C8A C9A 118.1(3) . . ?
O4A C10A N3A 124.8(18) . . ?
O1B Mn1B O3B 171.60(9) . . ?
O1B Mn1B N1B 91.56(10) . . ?
O3B Mn1B N1B 80.09(9) . . ?
O1B Mn1B O2A 98.33(9) . . ?
O3B Mn1B O2A 90.01(9) . . ?
N1B Mn1B O2A 170.10(10) . . ?
O1B Mn1B N2A 93.64(9) . . ?
O3B Mn1B N2A 89.53(8) . . ?
N1B Mn1B N2A 105.29(9) . . ?
O2A Mn1B N2A 74.31(9) . . ?
O1B Mn1B N3B 91.67(11) . . ?
O3B Mn1B N3B 88.08(10) . . ?
N1B Mn1B N3B 94.71(10) . . ?
O2A Mn1B N3B 84.97(10) . . ?
N2A Mn1B N3B 159.13(10) . . ?
C1B O1B Mn1B 130.1(2) . . ?
C7B O2B Mn1C 118.98(18) . . ?
C8B O3B Mn1B 112.45(19) . . ?
C7B N1B N2B 113.9(2) . . ?
C7B N1B Mn1B 130.9(2) . . ?
N2B N1B Mn1B 114.66(18) . . ?
C8B N2B N1B 110.5(2) . . ?
C8B N2B Mn1C 138.2(2) . . ?
N1B N2B Mn1C 109.35(18) . . ?
C14B N3B C10B 117.9(3) . . ?
C14B N3B Mn1B 122.8(3) . . ?
C10B N3B Mn1B 118.2(3) . . ?
O1B C1B C2B 117.9(3) . . ?
O1B C1B C6B 124.4(3) . . ?
C2B C1B C6B 117.7(4) . . ?
C3B C2B C1B 121.4(4) . . ?
C2B C3B C4B 121.6(4) . . ?
C3B C4B C5B 117.0(4) . . ?
C6B C5B C4B 123.0(3) . . ?
C5B C6B C1B 119.2(3) . . ?
C5B C6B C7B 118.0(3) . . ?
C1B C6B C7B 122.7(3) . . ?
O2B C7B N1B 121.6(3) . . ?
O2B C7B C6B 119.0(3) . . ?
N1B C7B C6B 119.3(3) . . ?
N2B C8B O3B 122.1(3) . . ?
N2B C8B C9B 119.7(3) . . ?
O3B C8B C9B 118.2(3) . . ?
N3B C10B C11B 121.1(4) . . ?
C12B C11B C10B 118.9(5) . . ?
C13B C12B C11B 117.9(5) . . ?
C13B C12B C15B 123.6(6) . . ?
C11B C12B C15B 117.8(7) . . ?
C12B C13B C14B 123.0(4) . . ?
N3B C14B C13B 120.8(4) . . ?
C15C C15B C12B 115.4(11) 4 . ?
O1C Mn1C O3C 170.87(9) . . ?
O1C Mn1C N1C 90.84(9) . . ?
O3C Mn1C N1C 80.33(9) . . ?
O1C Mn1C O2B 95.32(8) . . ?
O3C Mn1C O2B 93.44(8) . . ?
N1C Mn1C O2B 173.64(9) . . ?
O1C Mn1C N2B 95.35(9) . . ?
O3C Mn1C N2B 84.47(10) . . ?
N1C Mn1C N2B 103.15(9) . . ?
O2B Mn1C N2B 74.79(9) . . ?
O1C Mn1C N3C 92.45(11) . . ?
O3C Mn1C N3C 90.08(11) . . ?
N1C Mn1C N3C 91.06(10) . . ?
O2B Mn1C N3C 90.20(9) . . ?
N2B Mn1C N3C 163.64(10) . . ?
C1C O1C Mn1C 129.73(18) . . ?
C7C O2C Mn1A 119.97(17) . 9_755 ?
C8C O3C Mn1C 111.84(18) . . ?
C7C N1C N2C 115.5(2) . . ?
C7C N1C Mn1C 130.4(2) . . ?
N2C N1C Mn1C 113.93(16) . . ?
C8C N2C N1C 109.8(2) . . ?
C8C N2C Mn1A 140.4(2) . 9_755 ?
N1C N2C Mn1A 108.57(15) . 9_755 ?
C14C N3C C10C 117.0(3) . . ?
C14C N3C Mn1C 121.1(3) . . ?
C10C N3C Mn1C 121.9(2) . . ?
O1C C1C C2C 117.5(3) . . ?
O1C C1C C6C 124.0(3) . . ?
C2C C1C C6C 118.5(3) . . ?
C3C C2C C1C 122.2(3) . . ?
C2C C3C C4C 120.6(3) . . ?
C5C C4C C3C 118.6(3) . . ?
C4C C5C C6C 121.2(3) . . ?
C1C C6C C5C 118.9(2) . . ?
C1C C6C C7C 123.5(2) . . ?
C5C C6C C7C 117.7(2) . . ?
O2C C7C N1C 120.3(3) . . ?
O2C C7C C6C 119.7(2) . . ?
N1C C7C C6C 120.0(3) . . ?
N2C C8C O3C 124.0(3) . . ?
N2C C8C C9C 121.9(3) . . ?
O3C C8C C9C 113.9(3) . . ?
N3C C10C C11C 124.1(3) . . ?
C10C C11C C12C 116.7(4) . . ?
C11C C12C C13C 121.0(4) . . ?
C11C C12C C15C 115.7(5) . . ?
C13C C12C C15C 123.2(5) . . ?
C14C C13C C12C 115.2(5) . . ?
N3C C14C C13C 123.3(4) . . ?
C15B C15C C12C 122.4(9) 3_544 . ?

loop_
_geom_bond_atom_site_label_1
_geom_bond_atom_site_label_2
_geom_bond_distance
_geom_bond_site_symmetry_2
_geom_bond_publ_flag
Mn1A O1A 1.856(3) . ?
Mn1A O3A 1.918(2) . ?
Mn1A N1A 1.932(2) . ?
Mn1A O2C 1.9706(19) 9_755 ?
Mn1A O4A 2.220(3) . ?
Mn1A N2C 2.243(2) 9_755 ?
O1A C1A 1.308(5) . ?
O2A C7A 1.294(3) . ?
O2A Mn1B 1.978(2) . ?
O3A C8A 1.310(3) . ?
O4A C10A 1.17(2) . ?
N1A C7A 1.309(4) . ?
N1A N2A 1.415(3) . ?
N2A C8A 1.293(3) . ?
N2A Mn1B 2.263(2) . ?
N3A C12A 1.367(7) . ?
N3A C10A 1.48(2) . ?
N3A C11A 1.537(9) . ?
C1A C6A 1.401(5) . ?
C1A C2A 1.449(5) . ?
C2A C3A 1.325(6) . ?
C3A C4A 1.388(7) . ?
C4A C5A 1.357(6) . ?
C5A C6A 1.367(5) . ?
C6A C7A 1.459(4) . ?
C8A C9A 1.508(4) . ?
Mn1B O1B 1.854(2) . ?
Mn1B O3B 1.927(2) . ?
Mn1B N1B 1.932(2) . ?
Mn1B N3B 2.276(3) . ?
O1B C1B 1.345(4) . ?
O2B C7B 1.276(3) . ?
O2B Mn1C 1.9848(18) . ?
O3B C8B 1.299(3) . ?
N1B C7B 1.340(4) . ?
N1B N2B 1.388(3) . ?
N2B C8B 1.296(4) . ?
N2B Mn1C 2.246(3) . ?
N3B C14B 1.318(4) . ?
N3B C10B 1.319(5) . ?
C1B C2B 1.397(4) . ?
C1B C6B 1.422(4) . ?
C2B C3B 1.369(5) . ?
C3B C4B 1.378(5) . ?
C4B C5B 1.404(4) . ?
C5B C6B 1.359(4) . ?
C6B C7B 1.490(4) . ?
C8B C9B 1.516(4) . ?
C10B C11B 1.467(6) . ?
C11B C12B 1.340(7) . ?
C12B C13B 1.301(6) . ?
C12B C15B 1.540(9) . ?
C13B C14B 1.414(5) . ?
C15B C15C 1.057(9) 4 ?
Mn1C O1C 1.8372(18) . ?
Mn1C O3C 1.915(2) . ?
Mn1C N1C 1.956(2) . ?
Mn1C N3C 2.258(3) . ?
O1C C1C 1.346(3) . ?
O2C C7C 1.294(3) . ?
O2C Mn1A 1.9706(19) 9_755 ?
O3C C8C 1.313(3) . ?
N1C C7C 1.316(3) . ?
N1C N2C 1.404(3) . ?
N2C C8C 1.277(4) . ?
N2C Mn1A 2.243(2) 9_755 ?
N3C C14C 1.315(4) . ?
N3C C10C 1.345(4) . ?
C1C C2C 1.378(4) . ?
C1C C6C 1.405(4) . ?
C2C C3C 1.350(4) . ?
C3C C4C 1.400(4) . ?
C4C C5C 1.367(4) . ?
C5C C6C 1.410(3) . ?
C6C C7C 1.463(4) . ?
C8C C9C 1.546(4) . ?
C10C C11C 1.346(5) . ?
C11C C12C 1.363(6) . ?
C12C C13C 1.406(7) . ?
C12C C15C 1.640(7) . ?
C13C C14C 1.360(6) . ?
C15C C15B 1.057(9) 3_544 ?
